data_7223003
loop_
_publ_author_name
'Yu, Tanlai'
'Fu, Yangbo'
'Wang, Yilin'
'Hao, Pengfei'
'Shen, Junju'
'Fu, Yunlong'

_publ_section_title
;
 Hierarchical symmetry transfer and flexible charge matching in five
 [M(phen)3]2+directed iodoargentates with 1 to 3D frameworks
;
_journal_issue 45
_journal_name_full CrystEngComm
_journal_page_first 8752
_journal_paper_doi 10.1039/C5CE01692D
_journal_volume 17
_journal_year 2015
_chemical_formula_moiety '3(Ag8 I11), 4(C36 H24 Co N6), 2(H2 O)'
_chemical_formula_sum 'C144 H100 Ag24 Co4 I33 N24 O2'
_chemical_formula_weight 9210.77
_chemical_name_systematic
;
 ?
;
_space_group_crystal_system hexagonal
_space_group_IT_number 176
_space_group_name_Hall '-P 6c'
_space_group_name_H-M_alt 'P 63/m'
_symmetry_space_group_name_Hall '-P 6c'
_symmetry_space_group_name_H-M 'P 63/m'
_atom_sites_solution_hydrogens geom
_atom_sites_solution_primary direct
_atom_sites_solution_secondary difmap
_audit_creation_method SHELXL-2014
_audit_update_record
;
2015-10-04 deposited with the CCDC.
2015-10-21 downloaded from the CCDC.
;
_cell_angle_alpha 90
_cell_angle_beta 90
_cell_angle_gamma 120
_cell_formula_units_Z 1
_cell_length_a 14.8402(4)
_cell_length_b 14.8402(4)
_cell_length_c 24.9918(8)
_cell_measurement_reflns_used 3355
_cell_measurement_temperature 293(2)
_cell_measurement_theta_max 27.2370
_cell_measurement_theta_min 3.1970
_cell_volume 4766.6(2)
_computing_cell_refinement
;
CrysAlisPro, Agilent Technologies,
Version 1.171.36.28 (release 01-02-2013 CrysAlis171 .NET)
(compiled Feb  1 2013,16:14:44)
;
_computing_data_collection
;
CrysAlisPro, Agilent Technologies,
Version 1.171.36.28 (release 01-02-2013 CrysAlis171 .NET)
(compiled Feb  1 2013,16:14:44)
;
_computing_data_reduction
;
CrysAlisPro, Agilent Technologies,
Version 1.171.36.28 (release 01-02-2013 CrysAlis171 .NET)
(compiled Feb  1 2013,16:14:44)
;
_computing_structure_refinement 'SHELXL-2014 (Sheldrick, 2014)'
_computing_structure_solution 'SHELXL-2014 (Sheldrick, 2014)'
_diffrn_ambient_temperature 293(2)
_diffrn_detector_area_resol_mean 16.0710
_diffrn_measured_fraction_theta_full 0.998
_diffrn_measured_fraction_theta_max 0.998
_diffrn_measurement_device_type 'Xcalibur, Eos, Gemini'
_diffrn_measurement_method '\w scans'
_diffrn_radiation_type MoK\a
_diffrn_radiation_wavelength 0.71073
_diffrn_reflns_av_R_equivalents 0.0299
_diffrn_reflns_av_unetI/netI 0.0282
_diffrn_reflns_laue_measured_fraction_full 0.998
_diffrn_reflns_laue_measured_fraction_max 0.998
_diffrn_reflns_limit_h_max 7
_diffrn_reflns_limit_h_min -18
_diffrn_reflns_limit_k_max 17
_diffrn_reflns_limit_k_min -13
_diffrn_reflns_limit_l_max 30
_diffrn_reflns_limit_l_min -16
_diffrn_reflns_number 10820
_diffrn_reflns_point_group_measured_fraction_full 0.998
_diffrn_reflns_point_group_measured_fraction_max 0.998
_diffrn_reflns_theta_full 25.242
_diffrn_reflns_theta_max 25.994
_diffrn_reflns_theta_min 2.864
_diffrn_source 'Enhance (Mo) X-ray Source'
_exptl_absorpt_coefficient_mu 8.132
_exptl_absorpt_correction_T_max 1.00000
_exptl_absorpt_correction_T_min 0.68720
_exptl_absorpt_correction_type multi-scan
_exptl_absorpt_process_details
;
CrysAlisPro, Agilent Technologies,
Version 1.171.36.28 (release 01-02-2013 CrysAlis171 .NET)
(compiled Feb  1 2013,16:14:44)
Empirical absorption correction using spherical harmonics,
 implemented in SCALE3 ABSPACK scaling algorithm.
;
_exptl_crystal_colour orange-brown
_exptl_crystal_density_diffrn 3.209
_exptl_crystal_density_method 'not measured'
_exptl_crystal_description block
_exptl_crystal_F_000 4133
_exptl_crystal_size_max 0.190
_exptl_crystal_size_mid 0.130
_exptl_crystal_size_min 0.060
_refine_diff_density_max 2.365
_refine_diff_density_min -4.083
_refine_diff_density_rms 0.364
_refine_ls_extinction_method none
_refine_ls_goodness_of_fit_ref 1.156
_refine_ls_hydrogen_treatment constr
_refine_ls_matrix_type full
_refine_ls_number_parameters 195
_refine_ls_number_reflns 3209
_refine_ls_number_restraints 151
_refine_ls_restrained_S_all 1.150
_refine_ls_R_factor_all 0.0901
_refine_ls_R_factor_gt 0.0724
_refine_ls_shift/su_max 0.001
_refine_ls_shift/su_mean 0.000
_refine_ls_structure_factor_coef Fsqd
_refine_ls_weighting_details 'w=1/[\s^2^(Fo^2^)+(0.1311P)^2^+80.2899P] where P=(Fo^2^+2Fc^2^)/3'
_refine_ls_weighting_scheme calc
_refine_ls_wR_factor_gt 0.2319
_refine_ls_wR_factor_ref 0.2486
_reflns_Friedel_coverage 0.000
_reflns_number_gt 2522
_reflns_number_total 3209
_reflns_threshold_expression 'I > 2\s(I)'
_cod_data_source_file c5ce01692d2.cif
_cod_data_source_block yu
_cod_depositor_comments
;
The following automatic conversions were performed:

'_exptl_absorpt_correction_type' value 'Multi-scan' changed to
'multi-scan' according to
/usr/data/users/saulius/crontab/automatic-downloads/rss-feeds/RSC/lib/dictionaries/cif_core.dic
dictionary named 'cif_core.dic' version 2.4.2 from 2011-04-26.

Automatic conversion script
Id: cif_fix_values 3271 2015-04-21 07:52:19Z andrius 

 Adding full bibliography for 7222998--7223004.cif.
;
_cod_original_cell_volume 4766.6(3)
_cod_database_code 7223003
_shelx_space_group_comment
;
The symmetry employed for this shelxl refinement is uniquely defined
by the following loop, which should always be used as a source of
symmetry information in preference to the above space-group names.
They are only intended as comments.
;
_shelx_estimated_absorpt_t_min 0.307
_shelx_estimated_absorpt_t_max 0.641
_shelxl_version_number 2014-3

loop_
_space_group_symop_operation_xyz
'x, y, z'
'-y, x-y, z'
'-x+y, -x, z'
'-x, -y, z+1/2'
'y, -x+y, z+1/2'
'x-y, x, z+1/2'
'-x, -y, -z'
'y, -x+y, -z'
'x-y, x, -z'
'x, y, -z-1/2'
'-y, x-y, -z-1/2'
'-x+y, -x, -z-1/2'

loop_
_atom_site_label
_atom_site_type_symbol
_atom_site_fract_x
_atom_site_fract_y
_atom_site_fract_z
_atom_site_U_iso_or_equiv
_atom_site_adp_type
_atom_site_occupancy
_atom_site_site_symmetry_order
_atom_site_calc_flag
_atom_site_refinement_flags_posn
_atom_site_refinement_flags_adp
_atom_site_refinement_flags_occupancy
I2 I 0.79961(4) 0.91585(4) 0.7500 0.03887(14) Uani 1 2 d S TU P
I3 I 0.80869(3) 0.64433(3) 0.66072(2) 0.04963(13) Uani 1 1 d . U .
I4 I 0.47122(5) 0.50589(5) 0.7500 0.0583(2) Uani 1 2 d S TU P
I1 I 1.0000 1.0000 0.58873(3) 0.0654(2) Uani 1 3 d S TU P
Ag1 Ag 0.91494(6) 0.86374(6) 0.67662(3) 0.0847(3) Uani 1 1 d . U .
Ag3 Ag 0.66926(7) 0.52833(7) 0.7500 0.0791(3) Uani 1 2 d S TU P
Ag2 Ag 0.92682(12) 0.63890(12) 0.7500 0.0636(5) Uani 0.5 2 d S TU P
Ag2' Ag 0.88979(14) 0.58448(18) 0.7500 0.1009(7) Uani 0.5 2 d S TU P
I5 I 0.6667 0.3333 0.7500 0.0627(7) Uani 0.5 6 d S TU P
I5' I 0.6667 0.3333 0.72332(12) 0.0431(7) Uani 0.25 3 d S TU P
Co1 Co 0.3333 0.6667 0.53169(5) 0.0272(3) Uani 1 3 d S T P
N2 N 0.2857(3) 0.5285(3) 0.57544(19) 0.0334(11) Uani 1 1 d . U .
C11 C 0.2996(3) 0.4574(4) 0.5485(2) 0.0295(12) Uani 1 1 d . U .
C12 C 0.3551(3) 0.4904(4) 0.4985(2) 0.0296(12) Uani 1 1 d . U .
C7 C 0.2606(4) 0.3536(4) 0.5661(2) 0.0395(14) Uani 1 1 d . U .
C10 C 0.2362(4) 0.5002(4) 0.6221(2) 0.0399(15) Uani 1 1 d . U .
H10 H 0.2276 0.5488 0.6415 0.048 Uiso 1 1 calc R U .
C4 C 0.3698(4) 0.4181(4) 0.4682(2) 0.0364(14) Uani 1 1 d . U .
C3 C 0.4249(4) 0.4532(5) 0.4218(3) 0.0478(16) Uani 1 1 d . U .
H3 H 0.4360 0.4080 0.4008 0.057 Uiso 1 1 calc R U .
C8 C 0.2094(5) 0.3274(5) 0.6165(3) 0.0483(16) Uani 1 1 d . U .
H8 H 0.1850 0.2614 0.6309 0.058 Uiso 1 1 calc R U .
C9 C 0.1965(5) 0.3999(5) 0.6433(3) 0.0491(17) Uani 1 1 d . U .
H9 H 0.1613 0.3829 0.6758 0.059 Uiso 1 1 calc R U .
C6 C 0.2708(5) 0.2828(4) 0.5336(3) 0.0518(17) Uani 1 1 d . U .
H6 H 0.2408 0.2137 0.5443 0.062 Uiso 1 1 calc R U .
C5 C 0.3239(5) 0.3130(4) 0.4867(3) 0.0485(16) Uani 1 1 d . U .
H5 H 0.3306 0.2644 0.4662 0.058 Uiso 1 1 calc R U .
N1 N 0.3925(3) 0.5880(3) 0.48326(18) 0.0292(11) Uani 1 1 d . U .
C1 C 0.4471(4) 0.6198(4) 0.4382(2) 0.0411(15) Uani 1 1 d . U .
H1 H 0.4745 0.6891 0.4284 0.049 Uiso 1 1 calc R U .
C2 C 0.4655(4) 0.5578(4) 0.4055(3) 0.0456(16) Uani 1 1 d . U .
H2 H 0.5029 0.5828 0.3738 0.055 Uiso 1 1 calc R U .
I6 I 0.8719(3) 0.7792(2) 0.7500 0.1482(13) Uani 0.5 2 d S TU P
O1 O 0.6667 0.3333 0.2500 0.24(2) Uani 1 6 d S T P

loop_
_atom_site_aniso_label
_atom_site_aniso_U_11
_atom_site_aniso_U_22
_atom_site_aniso_U_33
_atom_site_aniso_U_23
_atom_site_aniso_U_13
_atom_site_aniso_U_12
I2 0.03983(19) 0.0495(2) 0.0267(2) 0.000 0.000 0.02186(14)
I3 0.04985(18) 0.05014(17) 0.0424(2) -0.01150(16) -0.00583(16) 0.02011(13)
I4 0.0536(2) 0.0558(2) 0.0720(4) 0.000 0.000 0.03208(16)
I1 0.0779(3) 0.0779(3) 0.0405(4) 0.000 0.000 0.03895(16)
Ag1 0.0877(3) 0.0854(3) 0.0862(5) -0.0001(3) 0.0090(3) 0.0472(2)
Ag3 0.0591(4) 0.0877(5) 0.0913(6) 0.000 0.000 0.0374(3)
Ag2 0.0683(7) 0.0701(7) 0.0605(9) 0.000 0.000 0.0407(5)
Ag2' 0.0977(7) 0.1603(11) 0.0881(13) 0.000 0.000 0.0970(5)
I5 0.0517(7) 0.0517(7) 0.0848(15) 0.000 0.000 0.0258(4)
I5' 0.0379(7) 0.0379(7) 0.0536(13) 0.000 0.000 0.0190(4)
Co1 0.0278(3) 0.0278(3) 0.0259(5) 0.000 0.000 0.01392(16)
N2 0.0330(14) 0.0349(15) 0.036(2) 0.0033(16) -0.0014(15) 0.0200(10)
C11 0.0262(16) 0.0350(18) 0.025(2) 0.0086(16) -0.0005(16) 0.0135(12)
C12 0.0225(15) 0.0386(16) 0.030(2) -0.0055(16) -0.0065(15) 0.0171(11)
C7 0.0386(18) 0.0384(18) 0.046(3) 0.0065(19) 0.0009(19) 0.0226(12)
C10 0.044(2) 0.046(2) 0.032(2) 0.0029(19) 0.0056(19) 0.0238(14)
C4 0.0372(18) 0.0359(18) 0.040(2) -0.0047(19) -0.0066(18) 0.0208(12)
C3 0.044(2) 0.057(2) 0.048(3) -0.007(2) 0.003(2) 0.0293(14)
C8 0.052(2) 0.045(2) 0.050(3) 0.012(2) 0.003(2) 0.0260(15)
C9 0.055(2) 0.045(2) 0.039(3) 0.009(2) 0.012(2) 0.0194(17)
C6 0.056(2) 0.037(2) 0.066(3) 0.002(2) -0.005(2) 0.0261(14)
C5 0.058(2) 0.0417(19) 0.055(3) -0.003(2) 0.002(2) 0.0312(14)
N1 0.0277(14) 0.0316(14) 0.0298(19) -0.0001(14) 0.0011(14) 0.0161(10)
C1 0.037(2) 0.042(2) 0.040(2) 0.002(2) 0.006(2) 0.0167(14)
C2 0.046(2) 0.051(2) 0.038(2) 0.000(2) 0.005(2) 0.0230(15)
I6 0.1637(19) 0.1205(15) 0.158(2) 0.000 0.000 0.0695(12)
O1 0.25(3) 0.25(3) 0.21(4) 0.000 0.000 0.127(13)

loop_
_atom_type_symbol
_atom_type_description
_atom_type_scat_dispersion_real
_atom_type_scat_dispersion_imag
_atom_type_scat_source
C C 0.0033 0.0016 'International Tables Vol C Tables 4.2.6.8 and 6.1.1.4'
H H 0.0000 0.0000 'International Tables Vol C Tables 4.2.6.8 and 6.1.1.4'
N N 0.0061 0.0033 'International Tables Vol C Tables 4.2.6.8 and 6.1.1.4'
Co Co 0.3494 0.9721 'International Tables Vol C Tables 4.2.6.8 and 6.1.1.4'
Ag Ag -0.8971 1.1015 'International Tables Vol C Tables 4.2.6.8 and 6.1.1.4'
I I -0.4742 1.8119 'International Tables Vol C Tables 4.2.6.8 and 6.1.1.4'
O O 0.0106 0.0060 'International Tables Vol C Tables 4.2.6.8 and 6.1.1.4'

loop_
_geom_angle_atom_site_label_1
_geom_angle_atom_site_label_2
_geom_angle_atom_site_label_3
_geom_angle
_geom_angle_site_symmetry_1
_geom_angle_site_symmetry_3
I6 I2 I6 129.60(10) . 3_675
I6 I2 Ag1 44.72(3) . 10_557
I6 I2 Ag1 103.14(6) 3_675 10_557
I6 I2 Ag1 44.72(3) . .
I6 I2 Ag1 103.14(6) 3_675 .
Ag1 I2 Ag1 79.57(4) 10_557 .
I6 I2 Ag1 102.84(5) . 12_677
I6 I2 Ag1 43.35(4) 3_675 12_677
Ag1 I2 Ag1 62.91(3) 10_557 12_677
Ag1 I2 Ag1 109.06(3) . 12_677
I6 I2 Ag1 102.84(5) . 3_675
I6 I2 Ag1 43.35(4) 3_675 3_675
Ag1 I2 Ag1 109.05(3) 10_557 3_675
Ag1 I2 Ag1 62.91(3) . 3_675
Ag1 I2 Ag1 75.31(3) 12_677 3_675
I6 I2 Ag2 179.25(7) . 3_675
I6 I2 Ag2 51.15(9) 3_675 3_675
Ag1 I2 Ag2 135.59(3) 10_557 3_675
Ag1 I2 Ag2 135.59(3) . 3_675
Ag1 I2 Ag2 77.74(3) 12_677 3_675
Ag1 I2 Ag2 77.74(3) 3_675 3_675
I6 I3 Ag1 44.13(5) . .
I6 I3 Ag2 54.11(9) . .
Ag1 I3 Ag2 85.80(4) . .
I6 I3 Ag2' 64.19(9) . .
Ag1 I3 Ag2' 99.60(5) . .
Ag2 I3 Ag2' 14.29(5) . .
I6 I3 Ag3 72.72(5) . .
Ag1 I3 Ag3 112.85(3) . .
Ag2 I3 Ag3 69.76(3) . .
Ag2' I3 Ag3 60.79(4) . .
Ag2' I4 Ag3 81.54(5) 2_655 .
Ag2' I4 Ag2 14.74(5) 2_655 2_655
Ag3 I4 Ag2 96.28(4) . 2_655
Ag1 I1 Ag1 65.81(3) . 2_765
Ag1 I1 Ag1 65.81(3) . 3_675
Ag1 I1 Ag1 65.81(3) 2_765 3_675
I6 Ag1 I1 170.75(7) . .
I6 Ag1 I3 67.39(7) . .
I1 Ag1 I3 120.30(3) . .
I6 Ag1 I2 64.18(11) . .
I1 Ag1 I2 114.74(3) . .
I3 Ag1 I2 109.50(3) . .
I6 Ag1 I2 61.48(9) . 2_765
I1 Ag1 I2 110.64(2) . 2_765
I3 Ag1 I2 98.97(3) . 2_765
I2 Ag1 I2 99.51(3) . 2_765
I6 Ag1 Ag1 113.84(8) . 2_765
I1 Ag1 Ag1 57.096(15) . 2_765
I3 Ag1 Ag1 140.11(5) . 2_765
I2 Ag1 Ag1 105.58(3) . 2_765
I2 Ag1 Ag1 56.38(3) 2_765 2_765
I6 Ag1 Ag1 118.10(9) . 3_675
I1 Ag1 Ag1 57.096(15) . 3_675
I3 Ag1 Ag1 157.78(5) . 3_675
I2 Ag1 Ag1 60.71(3) . 3_675
I2 Ag1 Ag1 102.31(2) 2_765 3_675
Ag1 Ag1 Ag1 60.0 2_765 3_675
I4 Ag3 I5 113.40(3) . .
I4 Ag3 I3 117.44(3) . .
I5 Ag3 I3 103.91(3) . .
I4 Ag3 I3 117.44(3) . 10_557
I5 Ag3 I3 103.91(3) . 10_557
I3 Ag3 I3 98.60(3) . 10_557
I4 Ag3 Ag2' 171.76(7) . .
I5 Ag3 Ag2' 74.85(6) . .
I3 Ag3 Ag2' 58.52(3) . .
I3 Ag3 Ag2' 58.52(3) 10_557 .
I4 Ag3 I5' 112.76(3) . 10_557
I5 Ag3 I5' 13.06(6) . 10_557
I3 Ag3 I5' 113.93(6) . 10_557
I3 Ag3 I5' 93.60(5) 10_557 10_557
Ag2' Ag3 I5' 75.25(6) . 10_557
I4 Ag3 I5' 112.76(3) . .
I5 Ag3 I5' 13.06(6) . .
I3 Ag3 I5' 93.61(5) . .
I3 Ag3 I5' 113.92(6) 10_557 .
Ag2' Ag3 I5' 75.25(6) . .
I5' Ag3 I5' 26.12(12) 10_557 .
I4 Ag3 Ag2 160.60(5) . .
I5 Ag3 Ag2 86.00(4) . .
I3 Ag3 Ag2 53.99(2) . .
I3 Ag3 Ag2 53.99(2) 10_557 .
Ag2' Ag3 Ag2 11.15(6) . .
I5' Ag3 Ag2 86.10(4) 10_557 .
I5' Ag3 Ag2 86.10(4) . .
Ag2' Ag2 I6 122.4(3) . .
Ag2' Ag2 I4 71.4(3) . 3_665
I6 Ag2 I4 166.18(9) . 3_665
Ag2' Ag2 I3 84.03(17) . 10_557
I6 Ag2 I3 62.21(5) . 10_557
I4 Ag2 I3 123.56(4) 3_665 10_557
Ag2' Ag2 I3 84.03(17) . .
I6 Ag2 I3 62.21(5) . .
I4 Ag2 I3 123.56(4) 3_665 .
I3 Ag2 I3 102.38(6) 10_557 .
Ag2' Ag2 I2 177.6(3) . 2_765
I6 Ag2 I2 55.18(7) . 2_765
I4 Ag2 I2 111.00(5) 3_665 2_765
I3 Ag2 I2 94.45(4) 10_557 2_765
I3 Ag2 I2 94.45(4) . 2_765
Ag2' Ag2 Ag3 52.9(3) . .
I6 Ag2 Ag3 69.49(8) . .
I4 Ag2 Ag3 124.32(6) 3_665 .
I3 Ag2 Ag3 56.24(3) 10_557 .
I3 Ag2 Ag3 56.24(3) . .
I2 Ag2 Ag3 124.68(7) 2_765 .
Ag2 Ag2' I4 93.8(3) . 3_665
Ag2 Ag2' I3 81.68(18) . 10_557
I4 Ag2' I3 128.55(4) 3_665 10_557
Ag2 Ag2' I3 81.68(18) . .
I4 Ag2' I3 128.55(4) 3_665 .
I3 Ag2' I3 101.65(9) 10_557 .
Ag2 Ag2' Ag3 116.0(3) . .
I4 Ag2' Ag3 150.22(9) 3_665 .
I3 Ag2' Ag3 60.69(4) 10_557 .
I3 Ag2' Ag3 60.69(4) . .
Ag2 Ag2' I6 46.1(3) . .
I4 Ag2' I6 139.96(9) 3_665 .
I3 Ag2' I6 57.07(5) 10_557 .
I3 Ag2' I6 57.07(5) . .
Ag3 Ag2' I6 69.82(9) . .
I5' I5 I5' 180.0 . 10_557
I5' I5 Ag3 90.000(1) . .
I5' I5 Ag3 89.995(1) 10_557 .
I5' I5 Ag3 90.000(1) . 3_665
I5' I5 Ag3 90.005(2) 10_557 3_665
Ag3 I5 Ag3 120.000(1) . 3_665
I5' I5 Ag3 90.000(3) . 2_655
I5' I5 Ag3 90.000(2) 10_557 2_655
Ag3 I5 Ag3 120.0 . 2_655
Ag3 I5 Ag3 120.0 3_665 2_655
I5 I5' I5' 0.003(1) . 10_557
I5 I5' Ag3 76.94(6) . .
I5' I5' Ag3 76.94(6) 10_557 .
I5 I5' Ag3 76.94(6) . 3_665
I5' I5' Ag3 76.94(6) 10_557 3_665
Ag3 I5' Ag3 115.05(4) . 3_665
I5 I5' Ag3 76.94(6) . 2_655
I5' I5' Ag3 76.94(6) 10_557 2_655
Ag3 I5' Ag3 115.05(4) . 2_655
Ag3 I5' Ag3 115.05(4) 3_665 2_655
N2 Co1 N2 95.56(17) 3_565 2_665
N2 Co1 N2 95.56(17) 3_565 .
N2 Co1 N2 95.56(17) 2_665 .
N2 Co1 N1 78.08(17) 3_565 3_565
N2 Co1 N1 167.17(16) 2_665 3_565
N2 Co1 N1 96.13(15) . 3_565
N2 Co1 N1 96.13(15) 3_565 2_665
N2 Co1 N1 78.08(17) 2_665 2_665
N2 Co1 N1 167.17(16) . 2_665
N1 Co1 N1 91.42(17) 3_565 2_665
N2 Co1 N1 167.17(16) 3_565 .
N2 Co1 N1 96.13(15) 2_665 .
N2 Co1 N1 78.08(17) . .
N1 Co1 N1 91.42(17) 3_565 .
N1 Co1 N1 91.42(17) 2_665 .
C10 N2 C11 117.8(5) . .
C10 N2 Co1 128.8(4) . .
C11 N2 Co1 113.1(3) . .
N2 C11 C7 123.7(5) . .
N2 C11 C12 116.9(4) . .
C7 C11 C12 119.5(5) . .
N1 C12 C4 122.4(5) . .
N1 C12 C11 118.5(5) . .
C4 C12 C11 119.1(5) . .
C6 C7 C11 120.0(5) . .
C6 C7 C8 123.6(5) . .
C11 C7 C8 116.4(6) . .
N2 C10 C9 122.7(6) . .
C3 C4 C12 117.1(5) . .
C3 C4 C5 124.0(6) . .
C12 C4 C5 118.8(5) . .
C4 C3 C2 120.7(6) . .
C9 C8 C7 119.2(6) . .
C8 C9 C10 120.2(6) . .
C5 C6 C7 121.1(6) . .
C6 C5 C4 121.4(6) . .
C12 N1 C1 118.8(5) . .
C12 N1 Co1 111.8(3) . .
C1 N1 Co1 128.8(4) . .
N1 C1 C2 124.3(5) . .
C1 C2 C3 116.7(6) . .
Ag1 I6 Ag1 118.71(14) 10_557 .
Ag1 I6 Ag2 110.55(12) 10_557 .
Ag1 I6 Ag2 110.55(12) . .
Ag1 I6 I2 71.10(11) 10_557 .
Ag1 I6 I2 71.10(11) . .
Ag2 I6 I2 175.93(12) . .
Ag1 I6 I2 75.17(8) 10_557 2_765
Ag1 I6 I2 75.17(8) . 2_765
Ag2 I6 I2 73.67(11) . 2_765
I2 I6 I2 110.40(10) . 2_765
Ag1 I6 I3 172.63(14) 10_557 .
Ag1 I6 I3 68.48(3) . .
Ag2 I6 I3 63.68(7) . .
I2 I6 I3 114.34(10) . .
I2 I6 I3 106.42(10) 2_765 .
Ag1 I6 I3 68.49(3) 10_557 10_557
Ag1 I6 I3 172.63(14) . 10_557
Ag2 I6 I3 63.68(7) . 10_557
I2 I6 I3 114.34(10) . 10_557
I2 I6 I3 106.42(10) 2_765 10_557
I3 I6 I3 104.28(10) . 10_557
Ag1 I6 Ag2' 114.68(11) 10_557 .
Ag1 I6 Ag2' 114.68(11) . .
Ag2 I6 Ag2' 11.48(5) . .
I2 I6 Ag2' 164.45(12) . .
I2 I6 Ag2' 85.15(12) 2_765 .
I3 I6 Ag2' 58.74(7) . .
I3 I6 Ag2' 58.74(7) 10_557 .

loop_
_geom_bond_atom_site_label_1
_geom_bond_atom_site_label_2
_geom_bond_distance
_geom_bond_site_symmetry_2
I2 I6 2.727(4) .
I2 I6 2.728(3) 3_675
I2 Ag1 2.8660(10) 10_557
I2 Ag1 2.8661(10) .
I2 Ag1 3.0018(9) 12_677
I2 Ag1 3.0018(9) 3_675
I2 Ag2 3.1893(16) 3_675
I3 I6 2.8261(19) .
I3 Ag1 2.8481(8) .
I3 Ag2 2.8635(13) .
I3 Ag2' 2.8783(18) .
I3 Ag3 2.9430(6) .
I4 Ag2' 2.662(3) 2_655
I4 Ag3 2.7875(13) .
I4 Ag2 2.801(2) 2_655
I1 Ag1 2.8204(10) .
I1 Ag1 2.8204(10) 2_765
I1 Ag1 2.8204(10) 3_675
Ag1 I6 2.1317(17) .
Ag1 I2 3.0019(9) 2_765
Ag1 Ag1 3.0643(12) 2_765
Ag1 Ag1 3.0643(12) 3_675
Ag3 I5 2.8747(12) .
Ag3 I3 2.9430(6) 10_557
Ag3 Ag2' 2.946(2) .
Ag3 I5' 2.9510(13) 10_557
Ag3 I5' 2.9510(13) .
Ag3 Ag2 3.3212(18) .
Ag2 Ag2' 0.714(3) .
Ag2 I6 2.588(5) .
Ag2 I4 2.801(2) 3_665
Ag2 I3 2.8635(13) 10_557
Ag2 I2 3.1893(16) 2_765
Ag2' I4 2.661(3) 3_665
Ag2' I3 2.8783(18) 10_557
Ag2' I6 3.031(5) .
I5 I5' 0.667(3) .
I5 I5' 0.667(3) 10_557
I5 Ag3 2.8747(12) 3_665
I5 Ag3 2.8747(12) 2_655
I5' I5' 1.334(6) 10_557
I5' Ag3 2.9511(13) 3_665
I5' Ag3 2.9511(14) 2_655
Co1 N2 2.109(4) 3_565
Co1 N2 2.109(4) 2_665
Co1 N2 2.109(4) .
Co1 N1 2.150(5) 3_565
Co1 N1 2.150(5) 2_665
Co1 N1 2.150(5) .
N2 C10 1.330(7) .
N2 C11 1.353(8) .
C11 C7 1.417(7) .
C11 C12 1.439(7) .
C12 N1 1.322(6) .
C12 C4 1.417(8) .
C7 C6 1.394(10) .
C7 C8 1.421(9) .
C10 C9 1.402(9) .
C4 C3 1.362(9) .
C4 C5 1.431(8) .
C3 C2 1.416(9) .
C8 C9 1.360(11) .
C6 C5 1.359(10) .
N1 C1 1.329(7) .
C1 C2 1.357(10) .
I6 Ag1 2.1316(17) 10_557
I6 I2 2.728(3) 2_765
I6 I3 2.8261(19) 10_557
